data_1508807
loop_
_publ_author_name
'Li, Meiling'
'Datta, Swarup'
'Barber, David M.'
'Dixon, Darren J.'

_publ_section_title
;
 Dual amine and palladium catalysis in diastereo- and enantioselective
 allene carbocyclization reactions.
;
_journal_issue 24
_journal_name_full 'Organic letters'
_journal_page_first 6350
_journal_page_last 6353
_journal_paper_doi 10.1021/ol303128s
_journal_volume 14
_journal_year 2012
_chemical_absolute_configuration unk
_chemical_formula_moiety 'C22 H27 N1 O7'
_chemical_formula_sum 'C22 H27 N O7'
_chemical_formula_weight 417.46
_chemical_melting_point ?
_space_group_IT_number 19
_symmetry_cell_setting orthorhombic
_symmetry_space_group_name_Hall 'P 2ac 2ab'
_symmetry_space_group_name_H-M 'P 21 21 21'
_atom_sites_solution_hydrogens geom
_atom_sites_solution_primary direct
_audit_creation_date 12-05-21
_audit_creation_method CRYSTALS_ver_14.11
_cell_angle_alpha 90
_cell_angle_beta 90
_cell_angle_gamma 90
_cell_formula_units_Z 4
_cell_length_a 8.8732(2)
_cell_length_b 9.6183(2)
_cell_length_c 25.3162(6)
_cell_measurement_reflns_used 2704
_cell_measurement_temperature 150
_cell_measurement_theta_max 27
_cell_measurement_theta_min 5
_cell_volume 2160.61(8)
_computing_cell_refinement 'DENZO/SCALEPACK (Otwinowski & Minor, 1997)'
_computing_data_collection 'COLLECT (Nonius, 2001).'
_computing_data_reduction 'DENZO/SCALEPACK (Otwinowski & Minor, 1997)'
_computing_molecular_graphics 'CAMERON (Watkin et al., 1996)'
_computing_publication_material 'CRYSTALS (Betteridge et al., 2003)'
_computing_structure_refinement 'CRYSTALS (Betteridge et al., 2003)'
_computing_structure_solution 'SIR92 (Altomare et al., 1994)'
_diffrn_ambient_temperature 150
_diffrn_measured_fraction_theta_full 0.987
_diffrn_measured_fraction_theta_max 0.985
_diffrn_measurement_device Area
_diffrn_measurement_device_type 'Nonius KappaCCD'
_diffrn_measurement_method \w
_diffrn_radiation_monochromator graphite
_diffrn_radiation_type 'Mo K\a'
_diffrn_radiation_wavelength 0.71073
_diffrn_reflns_av_R_equivalents 0.045
_diffrn_reflns_limit_h_max 11
_diffrn_reflns_limit_h_min -11
_diffrn_reflns_limit_k_max 12
_diffrn_reflns_limit_k_min -12
_diffrn_reflns_limit_l_max 32
_diffrn_reflns_limit_l_min -32
_diffrn_reflns_number 14638
_diffrn_reflns_theta_full 26.098
_diffrn_reflns_theta_max 27.471
_diffrn_reflns_theta_min 5.098
_diffrn_standards_number 0
_exptl_absorpt_coefficient_mu 0.096
_exptl_absorpt_correction_T_max 0.99
_exptl_absorpt_correction_T_min 0.81
_exptl_absorpt_correction_type multi-scan
_exptl_absorpt_process_details 'DENZO/SCALEPACK (Otwinowski & Minor, 1997)'
_exptl_crystal_colour colourless
_exptl_crystal_density_diffrn 1.283
_exptl_crystal_density_meas ?
_exptl_crystal_density_method 'not measured'
_exptl_crystal_description block
_exptl_crystal_F_000 888
_exptl_crystal_size_max 0.600
_exptl_crystal_size_mid 0.120
_exptl_crystal_size_min 0.100
_refine_diff_density_max 0.40
_refine_diff_density_min -0.40
_refine_ls_extinction_method None
_refine_ls_goodness_of_fit_ref 0.9568
_refine_ls_hydrogen_treatment none
_refine_ls_matrix_type full
_refine_ls_number_parameters 271
_refine_ls_number_reflns 2786
_refine_ls_number_restraints 0
_refine_ls_R_factor_all 0.0680
_refine_ls_R_factor_gt 0.0402
_refine_ls_shift/su_max 0.0001184
_refine_ls_shift/su_mean 0.0000152
_refine_ls_structure_factor_coef Fsqd
_refine_ls_weighting_details
;
 Method, part 1, Chebychev polynomial, (Watkin, 1994, Prince, 1982) 
 [weight] = 1.0/[A~0~*T~0~(x)+A~1~*T~1~(x) ... +A~n-1~]*T~n-1~(x)] 
 where A~i~ are the Chebychev coefficients listed below and x= Fcalc/Fmax 
 Method = Robust Weighting (Prince, 1982) 
 W = [weight] * [1-(deltaF/6*sigmaF)^2^]^2^ 
 A~i~ are: 
 11.1 16.2 8.13 2.16 
;
_refine_ls_weighting_scheme calc
_refine_ls_wR_factor_all 0.1211
_refine_ls_wR_factor_gt 0.0924
_refine_ls_wR_factor_ref 0.1211
_reflns_limit_h_max 11
_reflns_limit_h_min 0
_reflns_limit_k_max 12
_reflns_limit_k_min 0
_reflns_limit_l_max 32
_reflns_limit_l_min 0
_reflns_number_gt 2021
_reflns_number_total 2786
_reflns_threshold_expression I>2.0\s(I)
_oxford_diffrn_Wilson_B_factor 2.39
_oxford_diffrn_Wilson_scale 9.68
_oxford_refine_ls_r_factor_ref 0.0680
_oxford_refine_ls_scale 0.3271(5)
_oxford_reflns_number_all 2786
_oxford_reflns_threshold_expression_ref I>-3.0\s(I)
_oxford_structure_analysis_title 006djd11
_cod_data_source_file ol303128s_si_002.cif
_cod_data_source_block S22
_cod_depositor_comments
;
The following automatic conversions were performed:

'_chemical_melting_point' value 'not measured' was changed to '?' -
the value is undefined or not given.

'_symmetry_cell_setting' value
'Orthorhombic' changed to 'orthorhombic' according to
/home/saulius/struct/CIF-dictionaries/cif_core.dic dictionary named
'cif_core.dic' version 2.4.2 from 2011-04-26.

Automatic conversion script
Id: cif_fix_values 1891 2012-01-12 08:04:46Z andrius 

The following automatic conversions were performed:

'_exptl_crystal_density_meas' value 'not measured' was changed to '?'
- the value is perceived as not measured.

Automatic conversion script
Id: cif_fix_values 3008 2015-01-20 13:52:24Z robertas 
;
_cod_original_sg_symbol_Hall 'P 2ac 2ab '
_cod_original_sg_symbol_H-M 'P 21 21 21 '
_cod_original_formula_sum 'C22 H27 N1 O7'
_cod_database_code 1508807

loop_
_symmetry_equiv_pos_as_xyz
x,y,z
x+1/2,-y+1/2,-z
-x,y+1/2,-z+1/2
-x+1/2,-y,z+1/2

loop_
_atom_site_label
_atom_site_type_symbol
_atom_site_fract_x
_atom_site_fract_y
_atom_site_fract_z
_atom_site_U_iso_or_equiv
_atom_site_occupancy
_atom_site_adp_type
_atom_site_refinement_flags_posn
O1 O -0.0256(3) 0.6869(2) 0.25938(9) 0.0305 1.0000 Uani .
C2 C 0.0094(4) 0.5621(3) 0.26189(12) 0.0219 1.0000 Uani .
N3 N 0.0462(3) 0.4881(3) 0.21918(10) 0.0214 1.0000 Uani .
C4 C 0.0685(4) 0.5512(3) 0.16779(12) 0.0220 1.0000 Uani .
C5 C 0.1991(4) 0.4775(3) 0.13893(13) 0.0267 1.0000 Uani .
C6 C 0.3475(3) 0.4939(3) 0.16721(11) 0.0240 1.0000 Uani .
C7 C 0.4251(4) 0.6196(4) 0.16546(13) 0.0291 1.0000 Uani .
C8 C 0.5609(4) 0.6365(4) 0.19189(14) 0.0338 1.0000 Uani .
C9 C 0.6211(4) 0.5275(4) 0.22047(15) 0.0373 1.0000 Uani .
C10 C 0.5467(4) 0.4015(4) 0.22238(14) 0.0370 1.0000 Uani .
C11 C 0.4104(4) 0.3845(4) 0.19591(14) 0.0319 1.0000 Uani .
C12 C -0.0697(4) 0.5492(3) 0.13230(13) 0.0249 1.0000 Uani .
O13 O -0.1352(3) 0.4246(2) 0.13142(10) 0.0307 1.0000 Uani .
C14 C -0.2609(4) 0.4091(4) 0.09543(15) 0.0356 1.0000 Uani .
O15 O -0.1098(3) 0.6463(3) 0.10588(11) 0.0423 1.0000 Uani .
C16 C 0.0215(4) 0.4884(3) 0.31438(11) 0.0234 1.0000 Uani .
C17 C 0.1369(4) 0.5626(3) 0.35061(12) 0.0233 1.0000 Uani .
C18 C 0.0987(4) 0.5035(4) 0.40502(12) 0.0256 1.0000 Uani .
C19 C -0.0740(4) 0.4951(3) 0.40621(12) 0.0249 1.0000 Uani .
C20 C -0.1253(4) 0.4922(4) 0.34709(12) 0.0256 1.0000 Uani .
C21 C -0.1269(4) 0.3681(4) 0.43700(13) 0.0268 1.0000 Uani .
O22 O -0.0618(3) 0.3682(3) 0.48505(9) 0.0377 1.0000 Uani .
C23 C -0.0962(6) 0.2502(4) 0.51868(16) 0.0484 1.0000 Uani .
O24 O -0.2137(3) 0.2812(3) 0.42239(10) 0.0385 1.0000 Uani .
C25 C -0.1444(4) 0.6223(4) 0.43245(13) 0.0282 1.0000 Uani .
O26 O -0.2934(3) 0.6058(3) 0.43616(11) 0.0400 1.0000 Uani .
C27 C -0.3790(5) 0.7233(5) 0.45582(17) 0.0474 1.0000 Uani .
O28 O -0.0778(3) 0.7256(3) 0.44565(11) 0.0409 1.0000 Uani .
C29 C 0.2964(4) 0.5478(4) 0.33273(14) 0.0297 1.0000 Uani .
C30 C 0.4117(4) 0.5047(4) 0.36154(16) 0.0387 1.0000 Uani .
H41 H 0.0970 0.6496 0.1744 0.0253 1.0000 Uiso R
H52 H 0.2079 0.5220 0.1037 0.0348 1.0000 Uiso R
H51 H 0.1739 0.3787 0.1351 0.0339 1.0000 Uiso R
H71 H 0.3845 0.6950 0.1460 0.0327 1.0000 Uiso R
H81 H 0.6133 0.7211 0.1908 0.0421 1.0000 Uiso R
H91 H 0.7132 0.5366 0.2393 0.0513 1.0000 Uiso R
H101 H 0.5882 0.3250 0.2415 0.0430 1.0000 Uiso R
H111 H 0.3582 0.2986 0.1971 0.0354 1.0000 Uiso R
H141 H -0.2932 0.3137 0.0965 0.0550 1.0000 Uiso R
H142 H -0.2245 0.4354 0.0600 0.0557 1.0000 Uiso R
H143 H -0.3439 0.4690 0.1061 0.0553 1.0000 Uiso R
H161 H 0.0545 0.3923 0.3099 0.0289 1.0000 Uiso R
H171 H 0.1128 0.6631 0.3505 0.0271 1.0000 Uiso R
H181 H 0.1436 0.4094 0.4097 0.0294 1.0000 Uiso R
H182 H 0.1424 0.5625 0.4320 0.0291 1.0000 Uiso R
H201 H -0.1847 0.4077 0.3399 0.0343 1.0000 Uiso R
H202 H -0.1860 0.5744 0.3391 0.0340 1.0000 Uiso R
H232 H -0.0379 0.2589 0.5508 0.0720 1.0000 Uiso R
H231 H -0.0724 0.1627 0.5020 0.0713 1.0000 Uiso R
H233 H -0.2009 0.2512 0.5266 0.0710 1.0000 Uiso R
H272 H -0.4798 0.6906 0.4611 0.0757 1.0000 Uiso R
H271 H -0.3815 0.7996 0.4310 0.0749 1.0000 Uiso R
H273 H -0.3404 0.7571 0.4884 0.0756 1.0000 Uiso R
H291 H 0.3195 0.5769 0.2972 0.0356 1.0000 Uiso R
H301 H 0.5048 0.4978 0.3468 0.0460 1.0000 Uiso R
H302 H 0.3999 0.4800 0.3974 0.0460 1.0000 Uiso R
H31 H 0.0449 0.4000 0.2218 0.0260 1.0000 Uiso R

loop_
_atom_site_aniso_label
_atom_site_aniso_U_11
_atom_site_aniso_U_22
_atom_site_aniso_U_33
_atom_site_aniso_U_23
_atom_site_aniso_U_13
_atom_site_aniso_U_12
O1 0.0423(15) 0.0200(10) 0.0292(12) -0.0013(9) 0.0017(11) 0.0057(10)
C2 0.0241(16) 0.0185(14) 0.0232(15) 0.0020(12) -0.0024(13) -0.0012(13)
N3 0.0275(14) 0.0168(11) 0.0200(11) 0.0007(10) 0.0029(10) 0.0027(11)
C4 0.0217(15) 0.0210(13) 0.0233(14) 0.0014(12) -0.0001(13) -0.0031(12)
C5 0.0251(15) 0.0294(17) 0.0256(15) -0.0020(13) 0.0027(13) 0.0002(14)
C6 0.0228(15) 0.0291(15) 0.0203(13) -0.0041(13) 0.0036(12) 0.0023(14)
C7 0.0273(16) 0.0287(16) 0.0313(16) 0.0020(14) 0.0004(14) 0.0036(14)
C8 0.0260(17) 0.0324(17) 0.043(2) -0.0061(16) 0.0028(16) -0.0011(15)
C9 0.0249(17) 0.052(2) 0.0351(18) -0.0043(17) -0.0029(15) 0.0010(17)
C10 0.0320(19) 0.046(2) 0.0329(18) 0.0084(16) -0.0001(15) 0.0078(18)
C11 0.0300(18) 0.0294(17) 0.0362(18) 0.0043(14) -0.0005(15) -0.0018(16)
C12 0.0226(15) 0.0270(15) 0.0251(15) 0.0021(13) 0.0025(13) -0.0003(13)
O13 0.0287(12) 0.0281(12) 0.0353(13) 0.0003(10) -0.0094(11) -0.0005(10)
C14 0.0319(19) 0.0382(19) 0.0366(19) -0.0051(16) -0.0097(15) -0.0022(16)
O15 0.0405(15) 0.0364(14) 0.0500(16) 0.0194(12) -0.0171(13) -0.0047(12)
C16 0.0252(16) 0.0228(14) 0.0221(13) -0.0013(13) -0.0017(12) 0.0020(14)
C17 0.0233(15) 0.0221(14) 0.0245(15) 0.0005(12) -0.0034(13) -0.0018(13)
C18 0.0274(16) 0.0263(15) 0.0232(14) -0.0004(13) -0.0032(13) 0.0004(14)
C19 0.0257(16) 0.0276(15) 0.0213(14) -0.0045(13) -0.0007(12) 0.0003(14)
C20 0.0244(15) 0.0319(16) 0.0206(14) 0.0002(13) -0.0021(12) -0.0002(15)
C21 0.0254(16) 0.0316(16) 0.0235(15) -0.0016(13) 0.0030(13) 0.0034(15)
O22 0.0496(16) 0.0399(14) 0.0234(11) 0.0070(11) -0.0031(11) -0.0087(13)
C23 0.060(3) 0.046(2) 0.039(2) 0.0165(19) 0.001(2) -0.002(2)
O24 0.0420(15) 0.0326(13) 0.0408(14) -0.0009(11) -0.0015(13) -0.0112(13)
C25 0.0319(17) 0.0321(18) 0.0205(14) 0.0013(14) -0.0038(14) 0.0069(15)
O26 0.0310(13) 0.0445(15) 0.0446(15) -0.0114(13) 0.0070(12) 0.0064(13)
C27 0.049(3) 0.050(2) 0.043(2) -0.0058(19) 0.0049(19) 0.020(2)
O28 0.0444(15) 0.0322(13) 0.0462(15) -0.0108(12) -0.0089(13) 0.0035(13)
C29 0.0267(16) 0.0330(17) 0.0296(16) 0.0023(14) -0.0002(14) -0.0027(15)
C30 0.0264(17) 0.047(2) 0.0431(19) 0.0027(19) -0.0015(16) -0.0015(18)

loop_
_atom_type_symbol
_atom_type_scat_dispersion_real
_atom_type_scat_dispersion_imag
_atom_type_scat_Cromer_Mann_a1
_atom_type_scat_Cromer_Mann_b1
_atom_type_scat_Cromer_Mann_a2
_atom_type_scat_Cromer_Mann_b2
_atom_type_scat_Cromer_Mann_a3
_atom_type_scat_Cromer_Mann_b3
_atom_type_scat_Cromer_Mann_a4
_atom_type_scat_Cromer_Mann_b4
_atom_type_scat_Cromer_Mann_c
_atom_type_scat_source
C 0.0033 0.0016 2.3100 20.8439 1.0200 10.2075 1.5886 0.5687 0.8650 51.6512 0.2156 'International Tables Vol C 4.2.6.8 and 6.1.1.4'
H 0.0000 0.0000 0.4930 10.5109 0.3229 26.1257 0.1402 3.1424 0.0408 57.7998 0.0030 'International Tables Vol C 4.2.6.8 and 6.1.1.4'
N 0.0061 0.0033 12.2126 0.0057 3.1322 9.8933 2.0125 28.9975 1.1663 0.5826 -11.5290 'International Tables Vol C 4.2.6.8 and 6.1.1.4'
O 0.0106 0.0060 3.0485 13.2771 2.2868 5.7011 1.5463 0.3239 0.8670 32.9089 0.2508 'International Tables Vol C 4.2.6.8 and 6.1.1.4'

loop_
_geom_angle_atom_site_label_1
_geom_angle_atom_site_label_2
_geom_angle_atom_site_label_3
_geom_angle
_geom_angle_publ_flag
O1 C2 N3 122.4(3) yes
O1 C2 C16 121.1(3) yes
N3 C2 C16 116.4(2) yes
C2 N3 C4 122.5(3) yes
C2 N3 H31 117.6 no
C4 N3 H31 119.4 no
N3 C4 C5 109.6(3) yes
N3 C4 C12 114.5(3) yes
C5 C4 C12 108.7(3) yes
N3 C4 H41 106.4 no
C5 C4 H41 109.0 no
C12 C4 H41 108.4 no
C4 C5 C6 112.6(3) yes
C4 C5 H52 106.7 no
C6 C5 H52 108.3 no
C4 C5 H51 108.7 no
C6 C5 H51 110.3 no
H52 C5 H51 110.3 no
C5 C6 C7 120.5(3) yes
C5 C6 C11 121.2(3) yes
C7 C6 C11 118.3(3) yes
C6 C7 C8 121.0(3) yes
C6 C7 H71 119.5 no
C8 C7 H71 119.4 no
C7 C8 C9 120.0(3) yes
C7 C8 H81 121.1 no
C9 C8 H81 118.9 no
C8 C9 C10 120.0(3) yes
C8 C9 H91 121.7 no
C10 C9 H91 118.3 no
C9 C10 C11 120.1(3) yes
C9 C10 H101 120.7 no
C11 C10 H101 119.2 no
C6 C11 C10 120.7(3) yes
C6 C11 H111 118.6 no
C10 C11 H111 120.8 no
C4 C12 O13 111.9(3) yes
C4 C12 O15 123.9(3) yes
O13 C12 O15 124.1(3) yes
C12 O13 C14 116.1(3) yes
O13 C14 H141 108.1 no
O13 C14 H142 107.1 no
H141 C14 H142 111.5 no
O13 C14 H143 110.2 no
H141 C14 H143 109.4 no
H142 C14 H143 110.4 no
C2 C16 C17 110.6(3) yes
C2 C16 C20 113.6(3) yes
C17 C16 C20 103.3(2) yes
C2 C16 H161 111.3 no
C17 C16 H161 107.9 no
C20 C16 H161 109.8 no
C16 C17 C18 102.5(2) yes
C16 C17 C29 113.8(3) yes
C18 C17 C29 116.6(3) yes
C16 C17 H171 107.8 no
C18 C17 H171 108.6 no
C29 C17 H171 107.3 no
C17 C18 C19 105.0(3) yes
C17 C18 H181 110.9 no
C19 C18 H181 110.5 no
C17 C18 H182 109.2 no
C19 C18 H182 114.6 no
H181 C18 H182 106.7 no
C18 C19 C20 105.8(3) yes
C18 C19 C21 111.1(3) yes
C20 C19 C21 112.7(3) yes
C18 C19 C25 112.0(3) yes
C20 C19 C25 108.2(3) yes
C21 C19 C25 107.1(3) yes
C16 C20 C19 105.6(2) yes
C16 C20 H201 109.4 no
C19 C20 H201 110.3 no
C16 C20 H202 111.9 no
C19 C20 H202 110.1 no
H201 C20 H202 109.5 no
C19 C21 O22 109.2(3) yes
C19 C21 O24 126.9(3) yes
O22 C21 O24 123.8(3) yes
C21 O22 C23 116.1(3) yes
O22 C23 H232 108.3 no
O22 C23 H231 112.3 no
H232 C23 H231 109.0 no
O22 C23 H233 108.8 no
H232 C23 H233 110.1 no
H231 C23 H233 108.3 no
C19 C25 O26 109.9(3) yes
C19 C25 O28 125.6(3) yes
O26 C25 O28 124.4(3) yes
C25 O26 C27 116.7(3) yes
O26 C27 H272 106.4 no
O26 C27 H271 112.4 no
H272 C27 H271 108.6 no
O26 C27 H273 112.0 no
H272 C27 H273 109.1 no
H271 C27 H273 108.2 no
C17 C29 C30 126.6(3) yes
C17 C29 H291 117.2 no
C30 C29 H291 116.2 no
C29 C30 H301 120.0 no
C29 C30 H302 121.5 no
H301 C30 H302 118.5 no

loop_
_geom_bond_atom_site_label_1
_geom_bond_atom_site_label_2
_geom_bond_distance
_geom_bond_publ_flag
O1 C2 1.241(4) yes
C2 N3 1.335(4) yes
C2 C16 1.510(4) yes
N3 C4 1.449(4) yes
N3 H31 0.850 no
C4 C5 1.542(4) yes
C4 C12 1.520(4) yes
C4 H41 0.994 no
C5 C6 1.507(4) yes
C5 H52 0.992 no
C5 H51 0.982 no
C6 C7 1.393(5) yes
C6 C11 1.395(5) yes
C7 C8 1.388(5) yes
C7 H71 0.948 no
C8 C9 1.381(5) yes
C8 H81 0.937 no
C9 C10 1.381(5) yes
C9 H91 0.950 no
C10 C11 1.392(5) yes
C10 H101 0.954 no
C11 H111 0.948 no
C12 O13 1.332(4) yes
C12 O15 1.203(4) yes
O13 C14 1.448(4) yes
C14 H141 0.961 no
C14 H142 0.987 no
C14 H143 0.974 no
C16 C17 1.548(4) yes
C16 C20 1.544(4) yes
C16 H161 0.976 no
C17 C18 1.528(4) yes
C17 C29 1.493(5) yes
C17 H171 0.990 no
C18 C19 1.535(5) yes
C18 H181 0.996 no
C18 H182 0.969 no
C19 C20 1.565(4) yes
C19 C21 1.524(5) yes
C19 C25 1.526(5) yes
C20 H201 0.986 no
C20 H202 0.977 no
C21 O22 1.346(4) yes
C21 O24 1.196(4) yes
O22 C23 1.451(4) yes
C23 H232 0.967 no
C23 H231 0.965 no
C23 H233 0.951 no
C25 O26 1.335(4) yes
C25 O28 1.203(4) yes
O26 C27 1.450(5) yes
C27 H272 0.957 no
C27 H271 0.966 no
C27 H273 0.951 no
C29 C30 1.323(5) yes
C29 H291 0.964 no
C30 H301 0.909 no
C30 H302 0.944 no

loop_
_geom_hbond_atom_site_label_D
_geom_hbond_atom_site_label_H
_geom_hbond_atom_site_label_A
_geom_hbond_site_symmetry_A
_geom_hbond_angle_DHA
_geom_hbond_distance_DH
_geom_hbond_distance_HA
_geom_hbond_distance_DA
_geom_hbond_publ_flag
C5 H52 O24 3_555 130 0.99 2.58 3.310(5) yes
C7 H71 O24 3_555 150 0.95 2.45 3.298(5) yes
C17 H171 O13 3_555 160 0.99 2.56 3.511(5) yes
C18 H181 O15 3_545 146 1.00 2.58 3.448(5) yes
N3 H31 O1 3_545 171 0.85 2.11 2.953(5) yes

loop_
_cod_related_entry_id
_cod_related_entry_database
_cod_related_entry_code
1 ChemSpider 30652081
